data_7131337
loop_
_publ_author_name
'Das, Saikat'
'Sekine, Taishu'
'Mabuchi, Haruna'
'Hossain, Sakiat'
'Das, Subhabrata'
'Aoki, Shun'
'Takahashi, Shuntaro'
'Negishi, Yuichi'

_publ_section_title
;
 Silver cluster-assembled materials for label-free DNA detection.
;
_journal_issue 27
_journal_name_full 'Chemical communications (Cambridge, England)'
_journal_page_first 4000
_journal_page_last 4003
_journal_paper_doi 10.1039/d2cc06933d
_journal_volume 59
_journal_year 2023
_chemical_formula_moiety 'C96 H90 Ag12 F18 N6 O12 S6'
_chemical_formula_sum 'C96 H90 Ag12 F18 N6 O12 S6'
_chemical_formula_weight 3348.53
_chemical_name_systematic 'Cluster 2 Ag12bpeb'
_space_group_crystal_system trigonal
_space_group_IT_number 166
_space_group_name_Hall '-R 3 2"'
_space_group_name_H-M_alt 'R -3 m :H'
_atom_sites_solution_hydrogens geom
_atom_sites_solution_primary dual
_audit_creation_date 2022-10-24
_audit_creation_method
;
Olex2 1.5
(compiled 2022.04.07 svn.rca3783a0 for OlexSys, GUI svn.r6498)
;
_audit_update_record
;
2022-12-20 deposited with the CCDC.	2023-02-27 downloaded from the CCDC.
;
_cell_angle_alpha 90
_cell_angle_beta 90
_cell_angle_gamma 120
_cell_formula_units_Z 3
_cell_length_a 28.808(2)
_cell_length_b 28.808(2)
_cell_length_c 11.3966(14)
_cell_measurement_reflns_used 2167
_cell_measurement_temperature 100.15
_cell_measurement_theta_max 23.77
_cell_measurement_theta_min 2.42
_cell_volume 8190.9(13)
_computing_cell_refinement 'SAINT V8.40A (Bruker, 2019)'
_computing_data_reduction 'SAINT V8.40A (Bruker, 2019)'
_computing_molecular_graphics 'Olex2 1.5 (Dolomanov et al., 2009)'
_computing_publication_material 'Olex2 1.5 (Dolomanov et al., 2009)'
_computing_structure_refinement 'SHELXL 2018/3 (Sheldrick, 2015)'
_computing_structure_solution 'SHELXT 2014/5 (Sheldrick, 2014)'
_diffrn_ambient_temperature 100.15
_diffrn_detector 'Bruker APEX2 area detector'
_diffrn_detector_area_resol_mean 7.9
_diffrn_detector_type 'CCD area detector'
_diffrn_measured_fraction_theta_full 0.999
_diffrn_measured_fraction_theta_max 0.999
_diffrn_measurement_device 'three-circle diffractometer'
_diffrn_measurement_device_type 'Bruker SMART APEX2 area detector'
_diffrn_measurement_method '\w and \f scans'
_diffrn_radiation_monochromator 'mirror optics'
_diffrn_radiation_probe x-ray
_diffrn_radiation_type MoK\a
_diffrn_radiation_wavelength 0.71073
_diffrn_reflns_av_R_equivalents 0.1184
_diffrn_reflns_av_unetI/netI 0.0709
_diffrn_reflns_Laue_measured_fraction_full 0.999
_diffrn_reflns_Laue_measured_fraction_max 0.999
_diffrn_reflns_limit_h_max 30
_diffrn_reflns_limit_h_min -32
_diffrn_reflns_limit_k_max 32
_diffrn_reflns_limit_k_min -29
_diffrn_reflns_limit_l_max 12
_diffrn_reflns_limit_l_min -12
_diffrn_reflns_number 9122
_diffrn_reflns_point_group_measured_fraction_full 0.999
_diffrn_reflns_point_group_measured_fraction_max 0.999
_diffrn_reflns_theta_full 23.840
_diffrn_reflns_theta_max 23.840
_diffrn_reflns_theta_min 1.965
_diffrn_source 'microfocus sealed X-ray tube'
_diffrn_source_current 1.4
_diffrn_source_power 0.07
_diffrn_source_type 'Incoatec I\ms'
_diffrn_source_voltage 50.0
_diffrn_standards_number 0
_exptl_absorpt_coefficient_mu 2.304
_exptl_absorpt_correction_T_max 0.7450
_exptl_absorpt_correction_T_min 0.3772
_exptl_absorpt_correction_type multi-scan
_exptl_absorpt_process_details
;
SADABS-2016/2 (Bruker,2016/2) was used for absorption correction.
wR2(int) was 0.1658 before and 0.0855 after correction.
The Ratio of minimum to maximum transmission is 0.5063.
The \l/2 correction factor is Not present.
;
_exptl_crystal_colour colourless
_exptl_crystal_colour_primary colourless
_exptl_crystal_density_diffrn 2.037
_exptl_crystal_description rhombohedral
_exptl_crystal_F_000 4878
_exptl_crystal_size_max 0.6
_exptl_crystal_size_mid 0.6
_exptl_crystal_size_min 0.6
_refine_diff_density_max 1.904
_refine_diff_density_min -1.754
_refine_diff_density_rms 0.239
_refine_ls_extinction_method none
_refine_ls_goodness_of_fit_ref 1.040
_refine_ls_hydrogen_treatment constr
_refine_ls_matrix_type full
_refine_ls_number_parameters 129
_refine_ls_number_reflns 1508
_refine_ls_number_restraints 90
_refine_ls_restrained_S_all 1.009
_refine_ls_R_factor_all 0.0615
_refine_ls_R_factor_gt 0.0502
_refine_ls_shift/su_max 0.001
_refine_ls_shift/su_mean 0.000
_refine_ls_structure_factor_coef Fsqd
_refine_ls_weighting_details 'w=1/[\s^2^(Fo^2^)+(0.0789P)^2^] where P=(Fo^2^+2Fc^2^)/3'
_refine_ls_weighting_scheme calc
_refine_ls_wR_factor_gt 0.1248
_refine_ls_wR_factor_ref 0.1321
_reflns_Friedel_coverage 0.000
_reflns_number_gt 1243
_reflns_number_total 1508
_reflns_threshold_expression 'I > 2\s(I)'
_cod_data_source_file d2cc06933d2.cif
_cod_data_source_block Cluster2
_cod_depositor_comments 'Adding full bibliography for 7131336--7131337.cif.'
_cod_original_cell_volume 8190.8(16)
_cod_original_sg_symbol_H-M 'R -3 m'
_cod_database_code 7131337
_shelx_shelxl_version_number 2018/3
_shelx_space_group_comment
;
The symmetry employed for this shelxl refinement is uniquely defined
by the following loop, which should always be used as a source of
symmetry information in preference to the above space-group names.
They are only intended as comments.
;
_shelx_estimated_absorpt_t_max 0.339
_shelx_estimated_absorpt_t_min 0.339
_olex2_refinement_description
;
1. Fixed Uiso
 At 1.2 times of:
  All C(H) groups
 At 1.5 times of:
  All C(H,H,H) groups
2. Uiso/Uaniso restraints and constraints
C4: within 1.7A with sigma of 0.04 and sigma for terminal atoms of 0.08 within
1.7A
C1 \\sim C2 \\sim C3 \\sim C5 \\sim C6 \\sim C7 \\sim C8 \\sim C9 \\sim C10
\\sim C11 \\sim C12: within 1.7A with sigma of 0.04 and sigma for terminal
atoms of 0.08 within 1.7A
3. Rigid body (RIGU) restrains
 C4
 with sigma for 1-2 distances of 0.004 and sigma for 1-3 distances of 0.004
 C1, C2, C3, C5, C6, C7, C8, C9, C10, C11, C12
 with sigma for 1-2 distances of 0.004 and sigma for 1-3 distances of 0.004
4. Others
 Fixed Sof: H1A(0.5) H1B(0.5) H1C(0.5)
5.a Aromatic/amide H refined with riding coordinates:
 C8(H8), C7(H7), C2(H2)
5.b Idealised Me refined as rotating group:
 C1(H1A,H1B,H1C), C12(H12A,H12B,H12C)
;
_olex2_submission_special_instructions 'No special instructions were received'

loop_
_space_group_symop_operation_xyz
'x, y, z'
'-y, x-y, z'
'-x+y, -x, z'
'y, x, -z'
'x-y, -y, -z'
'-x, -x+y, -z'
'x+2/3, y+1/3, z+1/3'
'-y+2/3, x-y+1/3, z+1/3'
'-x+y+2/3, -x+1/3, z+1/3'
'y+2/3, x+1/3, -z+1/3'
'x-y+2/3, -y+1/3, -z+1/3'
'-x+2/3, -x+y+1/3, -z+1/3'
'x+1/3, y+2/3, z+2/3'
'-y+1/3, x-y+2/3, z+2/3'
'-x+y+1/3, -x+2/3, z+2/3'
'y+1/3, x+2/3, -z+2/3'
'x-y+1/3, -y+2/3, -z+2/3'
'-x+1/3, -x+y+2/3, -z+2/3'
'-x, -y, -z'
'y, -x+y, -z'
'x-y, x, -z'
'-y, -x, z'
'-x+y, y, z'
'x, x-y, z'
'-x+2/3, -y+1/3, -z+1/3'
'y+2/3, -x+y+1/3, -z+1/3'
'x-y+2/3, x+1/3, -z+1/3'
'-y+2/3, -x+1/3, z+1/3'
'-x+y+2/3, y+1/3, z+1/3'
'x+2/3, x-y+1/3, z+1/3'
'-x+1/3, -y+2/3, -z+2/3'
'y+1/3, -x+y+2/3, -z+2/3'
'x-y+1/3, x+2/3, -z+2/3'
'-y+1/3, -x+2/3, z+2/3'
'-x+y+1/3, y+2/3, z+2/3'
'x+1/3, x-y+2/3, z+2/3'

loop_
_atom_site_label
_atom_site_type_symbol
_atom_site_fract_x
_atom_site_fract_y
_atom_site_fract_z
_atom_site_U_iso_or_equiv
_atom_site_adp_type
_atom_site_occupancy
_atom_site_site_symmetry_order
_atom_site_calc_flag
_atom_site_refinement_flags_posn
_atom_site_refinement_flags_adp
_atom_site_refinement_flags_occupancy
_atom_site_disorder_assembly
_atom_site_disorder_group
Ag01 Ag 0.63242(2) 0.36758(2) 0.50145(7) 0.0147(3) Uani 1 2 d S T P . .
Ag02 Ag 0.53353(3) 0.20020(3) 0.333333 0.0202(3) Uani 1 2 d S T P . .
S003 S 0.55398(10) 0.27699(5) 0.4737(2) 0.0124(6) Uani 1 2 d S T P . .
O1 O 0.57029(15) 0.42971(15) 0.4619(7) 0.0231(18) Uani 1 2 d S T P . .
O2 O 0.59398(14) 0.40602(14) 0.6298(7) 0.0190(17) Uani 1 2 d S T P . .
F1 F 0.52475(13) 0.47525(13) 0.5814(7) 0.042(2) Uani 1 2 d S T P . .
F2 F 0.5834(2) 0.4908(2) 0.7141(6) 0.0539(18) Uani 1 1 d . . . . .
N1 N 0.4541(3) 0.1207(3) 0.333333 0.017(2) Uani 1 2 d S T P . .
C1 C 0.5510(4) 0.2755(2) 0.7187(9) 0.018(2) Uani 1 2 d S TU P . .
H1A H 0.581417 0.270122 0.702952 0.028 Uiso 0.5 1 calc R U P A -1
H1B H 0.531636 0.254812 0.788137 0.028 Uiso 0.5 1 calc R U P A -1
H1C H 0.564074 0.313629 0.732629 0.028 Uiso 0.5 1 calc R U P A -1
C4 C 0.5734(2) 0.4266(2) 0.5699(10) 0.018(2) Uiso 1 2 d S . P . .
C6 C 0.5136(4) 0.2568(2) 0.6138(9) 0.017(2) Uani 1 2 d S TU P . .
C8 C 0.4075(3) 0.1183(3) 0.3065(7) 0.0201(17) Uani 1 1 d . U . . .
H8 H 0.408223 0.150655 0.286032 0.024 Uiso 1 1 calc R U . . .
C10 C 0.3071(4) -0.0263(4) 0.333333 0.022(2) Uani 1 2 d S TU P . .
C12 C 0.4782(3) 0.1954(3) 0.6135(8) 0.0218(18) Uani 1 1 d . U . . .
H12A H 0.455733 0.184031 0.542918 0.033 Uiso 1 1 calc R U . . .
H12B H 0.455277 0.183898 0.683336 0.033 Uiso 1 1 calc R U . . .
H12C H 0.500995 0.179100 0.613956 0.033 Uiso 1 1 calc R U . . .
C3 C 0.2155(4) -0.1178(4) 0.333333 0.017(2) Uani 1 2 d S TU P . .
C7 C 0.1916(3) -0.1443(3) 0.4376(7) 0.0204(17) Uani 1 1 d . U . . .
H7 H 0.208693 -0.129060 0.510155 0.024 Uiso 1 1 calc R U . . .
C2 C 0.3589(3) 0.0715(3) 0.3072(7) 0.0195(16) Uani 1 1 d . U . . .
H2 H 0.326997 0.072221 0.289738 0.023 Uiso 1 1 calc R U . . .
C9 C 0.2651(4) -0.0682(4) 0.333333 0.026(3) Uani 1 2 d S TU P . .
C5 C 0.3562(4) 0.0229(4) 0.333333 0.020(2) Uani 1 2 d S TU P . .
C11 C 0.5476(2) 0.4524(2) 0.6447(11) 0.026(3) Uani 1 2 d S T P . .

loop_
_atom_site_aniso_label
_atom_site_aniso_U_11
_atom_site_aniso_U_22
_atom_site_aniso_U_33
_atom_site_aniso_U_23
_atom_site_aniso_U_13
_atom_site_aniso_U_12
Ag01 0.0088(4) 0.0088(4) 0.0254(5) -0.00010(16) 0.00010(16) 0.0035(3)
Ag02 0.0126(4) 0.0126(4) 0.0277(6) -0.00330(18) 0.00330(18) 0.0005(4)
S003 0.0055(12) 0.0091(10) 0.0214(15) -0.0007(5) -0.0014(10) 0.0028(6)
O1 0.021(3) 0.021(3) 0.032(5) 0.0001(17) -0.0001(17) 0.014(4)
O2 0.015(3) 0.015(3) 0.032(5) -0.0019(16) 0.0019(16) 0.011(3)
F1 0.044(4) 0.044(4) 0.060(5) -0.0017(17) 0.0017(17) 0.037(4)
F2 0.040(3) 0.057(4) 0.076(5) -0.046(3) -0.013(3) 0.032(3)
N1 0.008(3) 0.008(3) 0.030(5) -0.0022(19) 0.0022(19) 0.000(4)
C1 0.014(5) 0.017(4) 0.024(6) 0.001(2) 0.002(4) 0.007(3)
C6 0.013(5) 0.016(4) 0.022(5) 0.0043(19) 0.009(4) 0.007(3)
C8 0.017(4) 0.013(4) 0.027(4) -0.003(3) 0.004(3) 0.005(3)
C10 0.017(3) 0.017(3) 0.032(7) -0.003(2) 0.003(2) 0.009(3)
C12 0.010(4) 0.016(4) 0.038(5) 0.002(3) 0.003(3) 0.005(3)
C3 0.012(3) 0.012(3) 0.032(5) -0.002(2) 0.002(2) 0.009(4)
C7 0.018(4) 0.017(4) 0.027(4) -0.009(3) -0.004(3) 0.010(3)
C2 0.018(4) 0.016(3) 0.024(4) -0.004(3) 0.001(3) 0.008(3)
C9 0.015(3) 0.015(3) 0.047(8) 0.002(3) -0.002(3) 0.008(3)
C5 0.018(3) 0.018(3) 0.016(6) 0.002(2) -0.002(2) 0.004(4)
C11 0.018(5) 0.018(5) 0.041(8) -0.002(3) 0.002(3) 0.008(5)

loop_
_atom_type_symbol
_atom_type_description
_atom_type_scat_dispersion_real
_atom_type_scat_dispersion_imag
_atom_type_scat_source
C C 0.0033 0.0016 'International Tables Vol C Tables 4.2.6.8 and 6.1.1.4'
H H 0.0000 0.0000 'International Tables Vol C Tables 4.2.6.8 and 6.1.1.4'
Ag Ag -0.8971 1.1015 'International Tables Vol C Tables 4.2.6.8 and 6.1.1.4'
F F 0.0171 0.0103 'International Tables Vol C Tables 4.2.6.8 and 6.1.1.4'
N N 0.0061 0.0033 'International Tables Vol C Tables 4.2.6.8 and 6.1.1.4'
O O 0.0106 0.0060 'International Tables Vol C Tables 4.2.6.8 and 6.1.1.4'
S S 0.1246 0.1234 'International Tables Vol C Tables 4.2.6.8 and 6.1.1.4'

loop_
_geom_angle_atom_site_label_1
_geom_angle_atom_site_label_2
_geom_angle_atom_site_label_3
_geom_angle
_geom_angle_site_symmetry_1
_geom_angle_site_symmetry_3
_geom_angle_publ_flag
Ag01 Ag01 Ag01 59.997(1) 2_655 3_665 ?
Ag01 Ag01 Ag02 97.981(13) 3_665 3_665 ?
Ag01 Ag01 Ag02 97.981(13) 2_655 32 ?
Ag01 Ag01 Ag02 138.312(17) 2_655 3_665 ?
Ag01 Ag01 Ag02 138.311(17) 3_665 32 ?
Ag02 Ag01 Ag02 74.883(18) 32 3_665 ?
S003 Ag01 Ag01 53.27(4) 3_665 3_665 ?
S003 Ag01 Ag01 112.71(4) . 3_665 ?
S003 Ag01 Ag01 112.71(4) 3_665 2_655 ?
S003 Ag01 Ag01 53.26(4) . 2_655 ?
S003 Ag01 Ag02 52.17(5) . 32 ?
S003 Ag01 Ag02 125.69(6) . 3_665 ?
S003 Ag01 Ag02 125.68(6) 3_665 32 ?
S003 Ag01 Ag02 52.16(5) 3_665 3_665 ?
S003 Ag01 S003 159.61(11) 3_665 . ?
O2 Ag01 Ag01 133.53(13) . 3_665 ?
O2 Ag01 Ag01 133.53(13) . 2_655 ?
O2 Ag01 Ag02 87.80(15) . 32 ?
O2 Ag01 Ag02 87.80(15) . 3_665 ?
O2 Ag01 S003 100.07(5) . 3_665 ?
O2 Ag01 S003 100.07(5) . . ?
Ag01 Ag02 Ag01 83.37(3) 33_545 2_655 ?
S003 Ag02 Ag01 50.04(5) . 2_655 ?
S003 Ag02 Ag01 79.72(6) . 33_545 ?
S003 Ag02 Ag01 79.71(6) 33_545 2_655 ?
S003 Ag02 Ag01 50.04(5) 33_545 33_545 ?
S003 Ag02 S003 113.33(12) . 33_545 ?
N1 Ag02 Ag01 138.314(17) . 33_545 ?
N1 Ag02 Ag01 138.314(17) . 2_655 ?
N1 Ag02 S003 123.33(6) . 33_545 ?
N1 Ag02 S003 123.33(6) . . ?
Ag01 S003 Ag01 73.48(8) . 2_655 ?
Ag01 S003 Ag02 77.79(4) 2_655 . ?
Ag01 S003 Ag02 133.52(11) 2_655 32 ?
Ag01 S003 Ag02 77.79(4) . 32 ?
Ag01 S003 Ag02 133.52(11) . . ?
Ag02 S003 Ag02 97.59(9) 32 . ?
C6 S003 Ag01 108.3(3) . . ?
C6 S003 Ag01 108.3(3) . 2_655 ?
C6 S003 Ag02 115.1(2) . 32 ?
C6 S003 Ag02 115.1(2) . . ?
C4 O2 Ag01 109.1(7) . . ?
C8 N1 Ag02 121.7(5) . . ?
C8 N1 Ag02 121.7(5) 16_545 . ?
C8 N1 C8 116.7(9) 16_545 . ?
H1A C1 H1B 109.5 . . ?
H1A C1 H1C 109.5 . . ?
H1B C1 H1C 109.5 . . ?
C6 C1 H1A 109.5 . . ?
C6 C1 H1B 109.5 . . ?
C6 C1 H1C 109.5 . . ?
O1 C4 C11 116.5(10) . . ?
O2 C4 O1 130.7(10) . . ?
O2 C4 C11 112.9(10) . . ?
C1 C6 S003 109.7(7) . . ?
C1 C6 C12 110.8(6) . . ?
C1 C6 C12 110.8(6) . 24 ?
C12 C6 S003 107.7(6) 24 . ?
C12 C6 S003 107.7(6) . . ?
C12 C6 C12 110.0(9) . 24 ?
N1 C8 H8 118.3 . . ?
N1 C8 C2 123.4(8) . . ?
C2 C8 H8 118.3 . . ?
C9 C10 C5 180(2) . . ?
C6 C12 H12A 109.5 . . ?
C6 C12 H12B 109.5 . . ?
C6 C12 H12C 109.5 . . ?
H12A C12 H12B 109.5 . . ?
H12A C12 H12C 109.5 . . ?
H12B C12 H12C 109.5 . . ?
C7 C3 C7 117.3(10) . 16_545 ?
C7 C3 C9 121.4(5) 16_545 . ?
C7 C3 C9 121.4(5) . . ?
C3 C7 H7 119.3 . . ?
C7 C7 C3 121.4(5) 22 . ?
C7 C7 H7 119.3 22 . ?
C8 C2 H2 119.9 . . ?
C8 C2 C5 120.2(8) . . ?
C5 C2 H2 119.9 . . ?
C10 C9 C3 180(2) . . ?
C2 C5 C10 121.9(5) 16_545 . ?
C2 C5 C10 121.9(5) . . ?
C2 C5 C2 116.1(10) . 16_545 ?
F1 C11 C4 114.1(10) . . ?
F2 C11 F1 106.0(7) 22_665 . ?
F2 C11 F1 106.0(7) . . ?
F2 C11 F2 106.9(11) 22_665 . ?
F2 C11 C4 111.7(6) . . ?
F2 C11 C4 111.7(6) 22_665 . ?

loop_
_geom_bond_atom_site_label_1
_geom_bond_atom_site_label_2
_geom_bond_distance
_geom_bond_site_symmetry_2
_geom_bond_publ_flag
Ag01 Ag01 2.9595(13) 3_665 ?
Ag01 Ag01 2.9595(14) 2_655 ?
Ag01 Ag02 3.1543(9) 32 ?
Ag01 Ag02 3.1544(9) 3_665 ?
Ag01 S003 2.474(2) . ?
Ag01 S003 2.474(2) 3_665 ?
Ag01 O2 2.412(7) . ?
Ag02 S003 2.5491(17) 33_545 ?
Ag02 S003 2.5490(17) . ?
Ag02 N1 2.289(8) . ?
S003 C6 1.889(11) . ?
O1 C4 1.240(13) . ?
O2 C4 1.235(13) . ?
F1 C11 1.350(14) . ?
F2 C11 1.332(9) . ?
N1 C8 1.343(9) . ?
N1 C8 1.343(9) 16_545 ?
C1 H1A 0.9800 . ?
C1 H1B 0.9800 . ?
C1 H1C 0.9800 . ?
C1 C6 1.516(15) . ?
C4 C11 1.542(15) . ?
C6 C12 1.537(10) . ?
C6 C12 1.538(10) 24 ?
C8 H8 0.9500 . ?
C8 C2 1.377(11) . ?
C10 C9 1.208(16) . ?
C10 C5 1.416(16) . ?
C12 H12A 0.9800 . ?
C12 H12B 0.9800 . ?
C12 H12C 0.9800 . ?
C3 C7 1.393(10) . ?
C3 C7 1.393(10) 16_545 ?
C3 C9 1.430(15) . ?
C7 C7 1.363(15) 22 ?
C7 H7 0.9500 . ?
C2 H2 0.9500 . ?
C2 C5 1.396(9) . ?

loop_
_geom_torsion_atom_site_label_1
_geom_torsion_atom_site_label_2
_geom_torsion_atom_site_label_3
_geom_torsion_atom_site_label_4
_geom_torsion
_geom_torsion_site_symmetry_1
_geom_torsion_site_symmetry_2
_geom_torsion_site_symmetry_3
_geom_torsion_site_symmetry_4
_geom_torsion_publ_flag
Ag01 S003 C6 C1 -39.06(9) . . . . ?
Ag01 S003 C6 C1 39.06(9) 2_655 . . . ?
Ag01 S003 C6 C12 -81.7(6) 2_655 . . . ?
Ag01 S003 C6 C12 81.7(6) . . . 24 ?
Ag01 S003 C6 C12 -159.8(5) . . . . ?
Ag01 S003 C6 C12 159.8(5) 2_655 . . 24 ?
Ag01 O2 C4 O1 0.000(7) . . . . ?
Ag01 O2 C4 C11 180.000(4) . . . . ?
Ag02 S003 C6 C1 -123.84(16) 32 . . . ?
Ag02 S003 C6 C1 123.84(15) . . . . ?
Ag02 S003 C6 C12 115.4(5) 32 . . . ?
Ag02 S003 C6 C12 3.1(7) . . . . ?
Ag02 S003 C6 C12 -3.1(7) 32 . . 24 ?
Ag02 S003 C6 C12 -115.4(5) . . . 24 ?
Ag02 N1 C8 C2 -179.0(6) . . . . ?
O1 C4 C11 F1 0.000(7) . . . . ?
O1 C4 C11 F2 120.2(8) . . . 22_665 ?
O1 C4 C11 F2 -120.2(8) . . . . ?
O2 C4 C11 F1 180.000(5) . . . . ?
O2 C4 C11 F2 59.8(8) . . . . ?
O2 C4 C11 F2 -59.8(8) . . . 22_665 ?
N1 C8 C2 C5 -1.9(11) . . . . ?
C8 N1 C8 C2 1.0(6) 16_545 . . . ?
C8 C2 C5 C10 -179.1(5) . . . . ?
C8 C2 C5 C2 0.9(5) . . . 16_545 ?
C7 C3 C7 C7 -0.006(1) 16_545 . . 22 ?
C9 C3 C7 C7 180.000(1) . . . 22 ?
